data_7240057
loop_
_publ_author_name
'Odounga Odounga, Jean-Eudes'
'B\'athori, Nikoletta B.'

_publ_section_title
;
 Systematic comparison of racemic and enantiopure multicomponent crystals
 of phenylsuccinic acid---the role of chirality
;
_journal_name_full CrystEngComm
_journal_paper_doi 10.1039/D0CE00072H
_journal_year 2020
_chemical_formula_sum 'C28 H31 N3 O4'
_chemical_formula_weight 473.56
_chemical_melting_point 334.15
_space_group_crystal_system orthorhombic
_space_group_IT_number 18
_space_group_name_Hall 'P 2 2ab'
_space_group_name_H-M_alt 'P 21 21 2'
_atom_sites_solution_hydrogens mixed
_audit_creation_method SHELXL-2016/4
_audit_update_record
;
2020-01-09 deposited with the CCDC.	2020-02-14 downloaded from the CCDC.
;
_cell_angle_alpha 90
_cell_angle_beta 90
_cell_angle_gamma 90
_cell_formula_units_Z 4
_cell_length_a 25.731(5)
_cell_length_b 8.2594(17)
_cell_length_c 12.118(2)
_cell_measurement_reflns_used 5209
_cell_measurement_temperature 173(2)
_cell_measurement_theta_max 27.175
_cell_measurement_theta_min 1.583
_cell_volume 2575.3(8)
_computing_structure_refinement 'SHELXL-2016/4 (Sheldrick, 2016)'
_computing_structure_solution 'SHELXT 2014/5 (Sheldrick, 2014)'
_diffrn_ambient_temperature 173(2)
_diffrn_measured_fraction_theta_full 0.996
_diffrn_measured_fraction_theta_max 0.997
_diffrn_measurement_device_type Bruker
_diffrn_radiation_type MoK\a
_diffrn_radiation_wavelength 0.71073
_diffrn_reflns_av_R_equivalents 0.0375
_diffrn_reflns_av_unetI/netI 0.0286
_diffrn_reflns_Laue_measured_fraction_full 0.996
_diffrn_reflns_Laue_measured_fraction_max 0.997
_diffrn_reflns_limit_h_max 32
_diffrn_reflns_limit_h_min -33
_diffrn_reflns_limit_k_max 10
_diffrn_reflns_limit_k_min -10
_diffrn_reflns_limit_l_max 15
_diffrn_reflns_limit_l_min -15
_diffrn_reflns_number 28838
_diffrn_reflns_point_group_measured_fraction_full 0.997
_diffrn_reflns_point_group_measured_fraction_max 0.998
_diffrn_reflns_theta_full 25.242
_diffrn_reflns_theta_max 27.175
_diffrn_reflns_theta_min 1.583
_exptl_absorpt_coefficient_mu 0.082
_exptl_absorpt_correction_T_max 0.7455
_exptl_absorpt_correction_T_min 0.6916
_exptl_absorpt_correction_type multi-scan
_exptl_absorpt_process_details SADABS-2016/2
_exptl_crystal_colour colorless
_exptl_crystal_density_diffrn 1.221
_exptl_crystal_description plates
_exptl_crystal_F_000 1008
_exptl_crystal_recrystallization_method 'Re-crystallisation from solvent: aniline'
_exptl_crystal_size_max 0.334
_exptl_crystal_size_mid 0.328
_exptl_crystal_size_min 0.093
_refine_diff_density_max 0.177
_refine_diff_density_min -0.223
_refine_diff_density_rms 0.039
_refine_ls_abs_structure_details
;
 Flack x determined using 2013 quotients [(I+)-(I-)]/[(I+)+(I-)]
 (Parsons, Flack and Wagner, Acta Cryst. B69 (2013) 249-259).
;
_refine_ls_extinction_method none
_refine_ls_goodness_of_fit_ref 1.068
_refine_ls_hydrogen_treatment noref
_refine_ls_matrix_type full
_refine_ls_number_parameters 394
_refine_ls_number_reflns 5734
_refine_ls_number_restraints 0
_refine_ls_restrained_S_all 1.068
_refine_ls_R_factor_all 0.0473
_refine_ls_R_factor_gt 0.0415
_refine_ls_shift/su_max 0.000
_refine_ls_shift/su_mean 0.000
_refine_ls_structure_factor_coef Fsqd
_refine_ls_weighting_details 'w=1/[\s^2^(Fo^2^)+(0.0405P)^2^+0.8358P] where P=(Fo^2^+2Fc^2^)/3'
_refine_ls_weighting_scheme calc
_refine_ls_wR_factor_gt 0.0996
_refine_ls_wR_factor_ref 0.1028
_reflns_Friedel_coverage 0.760
_reflns_Friedel_fraction_full 0.998
_reflns_Friedel_fraction_max 0.998
_reflns_number_gt 5209
_reflns_number_total 5734
_reflns_threshold_expression 'I > 2\s(I)'
_cod_data_source_file d0ce00072h2.cif
_cod_data_source_block spsa-ani
_cod_original_cell_volume 2575.3(9)
_cod_database_code 7240057
_shelx_shelxl_version_number 2016/4
_shelx_space_group_comment
;
The symmetry employed for this shelxl refinement is uniquely defined
by the following loop, which should always be used as a source of
symmetry information in preference to the above space-group names.
They are only intended as comments.
;
_shelx_estimated_absorpt_t_min 0.973
_shelx_estimated_absorpt_t_max 0.992

loop_
_space_group_symop_operation_xyz
'x, y, z'
'-x, -y, z'
'x+1/2, -y+1/2, -z'
'-x+1/2, y+1/2, -z'

loop_
_atom_site_label
_atom_site_type_symbol
_atom_site_fract_x
_atom_site_fract_y
_atom_site_fract_z
_atom_site_U_iso_or_equiv
_atom_site_adp_type
_atom_site_occupancy
_atom_site_site_symmetry_order
_atom_site_calc_flag
_atom_site_refinement_flags_posn
_atom_site_refinement_flags_adp
_atom_site_refinement_flags_occupancy
_atom_site_disorder_assembly
_atom_site_disorder_group
C4 C 0.42113(12) 0.6459(4) 0.3946(3) 0.0452(7) Uani 1 1 d . . . . .
H4 H 0.436645 0.588830 0.454137 0.054 Uiso 1 1 calc R U . A 1
C5 C 0.45345(11) 0.6967(4) 0.3110(3) 0.0489(8) Uani 1 1 d . . . . .
H5 H 0.489922 0.681286 0.317002 0.059 Uiso 1 1 calc R U . . .
C6 C 0.43310(13) 0.7695(4) 0.2193(3) 0.0554(9) Uani 1 1 d . . . . .
H6 H 0.454037 0.804264 0.159269 0.067 Uiso 1 1 calc R U . B 1
C9 C 0.27139(10) 0.5484(3) 0.17291(18) 0.0226(5) Uani 1 1 d . . . . .
O10 O 0.26440(7) 0.51242(19) 0.07216(12) 0.0238(4) Uani 1 1 d . . . . .
O11 O 0.27765(7) 0.44728(18) 0.24672(12) 0.0248(4) Uani 1 1 d . . . . .
C12 C 0.27488(10) 0.9563(3) 0.33102(18) 0.0251(5) Uani 1 1 d . . . . .
O13 O 0.29003(6) 1.05297(18) 0.26057(12) 0.0226(4) Uani 1 1 d . . . . .
O14 O 0.25754(7) 0.99769(19) 0.42483(13) 0.0283(4) Uani 1 1 d . . . . .
N15 N 0.29917(7) 1.2993(2) 0.44416(15) 0.0178(4) Uani 1 1 d . . . . .
C16 C 0.35073(9) 1.2639(3) 0.48712(19) 0.0217(5) Uani 1 1 d . . . . .
C17 C 0.38335(9) 1.1632(3) 0.4270(2) 0.0286(5) Uani 1 1 d . . . . .
H17 H 0.372729 1.121519 0.357485 0.034 Uiso 1 1 calc R U . . .
C18 C 0.43145(11) 1.1247(4) 0.4699(3) 0.0416(7) Uani 1 1 d . . . . .
H18 H 0.454197 1.056187 0.429458 0.050 Uiso 1 1 calc R U . . .
C19 C 0.44671(12) 1.1846(4) 0.5705(3) 0.0531(9) Uani 1 1 d . . . . .
H19 H 0.479808 1.156471 0.599470 0.064 Uiso 1 1 calc R U . . .
C20 C 0.41440(13) 1.2853(4) 0.6297(3) 0.0527(9) Uani 1 1 d . . . . .
H20 H 0.425341 1.326647 0.699112 0.063 Uiso 1 1 calc R U . . .
C21 C 0.36578(11) 1.3265(3) 0.5882(2) 0.0343(6) Uani 1 1 d . . . . .
H21 H 0.343336 1.396239 0.628350 0.041 Uiso 1 1 calc R U . . .
N22 N 0.29632(7) 1.1967(2) 0.06237(15) 0.0175(4) Uani 1 1 d . . . . .
C23 C 0.35143(9) 1.1940(3) 0.03616(17) 0.0201(5) Uani 1 1 d . . . . .
C24 C 0.36937(11) 1.0975(3) -0.0492(2) 0.0311(6) Uani 1 1 d . . . . .
H24 H 0.345978 1.033834 -0.091514 0.037 Uiso 1 1 calc R U . . .
C25 C 0.42248(11) 1.0959(4) -0.0716(2) 0.0416(7) Uani 1 1 d . . . . .
H25 H 0.435456 1.031088 -0.130187 0.050 Uiso 1 1 calc R U . . .
C26 C 0.45622(11) 1.1872(4) -0.0097(2) 0.0413(7) Uani 1 1 d . . . . .
H26 H 0.492422 1.183969 -0.024953 0.050 Uiso 1 1 calc R U . . .
C27 C 0.43762(10) 1.2842(3) 0.0750(2) 0.0354(6) Uani 1 1 d . . . . .
H27 H 0.461043 1.348135 0.117062 0.042 Uiso 1 1 calc R U . . .
C28 C 0.38508(9) 1.2878(3) 0.09827(19) 0.0252(5) Uani 1 1 d . . . . .
H28 H 0.372187 1.353969 0.156260 0.030 Uiso 1 1 calc R U . . .
N29 N 0.17236(12) 0.3645(4) 0.3553(3) 0.0552(8) Uani 1 1 d . . . . .
C30 C 0.14041(10) 0.2812(3) 0.2834(2) 0.0284(5) Uani 1 1 d . . . . .
C31 C 0.08737(10) 0.2673(4) 0.3029(2) 0.0335(6) Uani 1 1 d . . . . .
H31 H 0.072467 0.319358 0.365279 0.040 Uiso 1 1 calc R U . . .
C32 C 0.05629(11) 0.1793(4) 0.2332(2) 0.0416(7) Uani 1 1 d . . . . .
H32 H 0.020189 0.170248 0.248417 0.050 Uiso 1 1 calc R U . . .
C33 C 0.07660(12) 0.1037(4) 0.1411(3) 0.0420(7) Uani 1 1 d . . . . .
H33 H 0.054773 0.045282 0.091987 0.050 Uiso 1 1 calc R U . . .
C34 C 0.12938(11) 0.1149(3) 0.1222(2) 0.0366(6) Uani 1 1 d . . . . .
H34 H 0.144089 0.061793 0.060085 0.044 Uiso 1 1 calc R U . . .
C35 C 0.16100(10) 0.2018(3) 0.1920(2) 0.0329(6) Uani 1 1 d . . . . .
H35 H 0.197250 0.207693 0.177634 0.039 Uiso 1 1 calc R U . . .
C1A C 0.28803(17) 0.7747(4) 0.3099(3) 0.0181(9) Uani 0.694(8) 1 d . . P C 1
H1A H 0.272415 0.709083 0.370857 0.022 Uiso 0.694(8) 1 calc R U P C 1
C2A C 0.34630(14) 0.7430(4) 0.3082(5) 0.0201(9) Uani 0.694(8) 1 d . . P C 1
C3A C 0.37012(17) 0.6695(5) 0.3992(5) 0.0253(10) Uani 0.694(8) 1 d . . P C 1
H3A H 0.350509 0.637781 0.461952 0.030 Uiso 0.694(8) 1 calc R U P C 1
C7A C 0.3770(2) 0.7897(7) 0.2208(5) 0.0341(12) Uani 0.694(8) 1 d . . P C 1
H7A H 0.360760 0.837440 0.158366 0.041 Uiso 0.694(8) 1 calc R U P C 1
C8A C 0.2617(2) 0.7265(4) 0.2019(3) 0.0214(9) Uani 0.694(8) 1 d . . P C 1
H8B H 0.274955 0.795798 0.141508 0.026 Uiso 0.694(8) 1 calc R U P C 1
H8A H 0.223782 0.745269 0.208301 0.026 Uiso 0.694(8) 1 calc R U P C 1
H15A H 0.2787(12) 1.205(4) 0.438(2) 0.042(8) Uiso 1 1 d . . . . .
H15B H 0.3000(10) 1.347(4) 0.375(2) 0.030(7) Uiso 1 1 d . . . . .
H22C H 0.2845(12) 1.306(4) 0.061(2) 0.040(8) Uiso 1 1 d . . . . .
H22A H 0.2933(10) 1.154(3) 0.131(2) 0.026(7) Uiso 1 1 d . . . . .
H22B H 0.2750(11) 1.137(4) 0.013(3) 0.040(8) Uiso 1 1 d . . . . .
H29A H 0.2019(14) 0.393(4) 0.326(3) 0.044(9) Uiso 1 1 d . . . . .
H15C H 0.2799(12) 1.365(4) 0.492(3) 0.047(9) Uiso 1 1 d . . . . .
H29B H 0.1578(15) 0.423(5) 0.403(3) 0.071(13) Uiso 1 1 d . . . . .
C1B C 0.2943(4) 0.7221(8) 0.2055(6) 0.0146(19) Uani 0.306(8) 1 d . . P C 2
H1B H 0.291534 0.793045 0.138880 0.018 Uiso 0.306(8) 1 calc R U P C 2
C2B C 0.3493(4) 0.7258(10) 0.2427(9) 0.0183(19) Uani 0.306(8) 1 d . . P C 2
C3B C 0.3636(4) 0.6662(13) 0.3451(11) 0.028(2) Uani 0.306(8) 1 d . . P C 2
H3B H 0.335966 0.633258 0.391959 0.034 Uiso 0.306(8) 1 calc R U P C 2
C7B C 0.3881(5) 0.7845(15) 0.1757(11) 0.032(3) Uani 0.306(8) 1 d . . P C 2
H7B H 0.382155 0.830916 0.105079 0.038 Uiso 0.306(8) 1 calc R U P C 2
C8B C 0.2544(4) 0.7842(9) 0.2910(6) 0.019(2) Uani 0.306(8) 1 d . . P C 2
H8D H 0.251980 0.708423 0.354115 0.022 Uiso 0.306(8) 1 calc R U P C 2
H8C H 0.219576 0.794493 0.256933 0.022 Uiso 0.306(8) 1 calc R U P C 2

loop_
_atom_site_aniso_label
_atom_site_aniso_U_11
_atom_site_aniso_U_22
_atom_site_aniso_U_33
_atom_site_aniso_U_23
_atom_site_aniso_U_13
_atom_site_aniso_U_12
C4 0.0455(17) 0.0358(16) 0.0543(19) -0.0086(14) -0.0046(15) -0.0042(13)
C5 0.0274(14) 0.057(2) 0.062(2) -0.0067(18) -0.0042(14) 0.0108(14)
C6 0.0456(19) 0.061(2) 0.059(2) 0.0013(18) 0.0097(16) 0.0195(16)
C9 0.0389(13) 0.0132(10) 0.0157(11) -0.0005(9) -0.0006(9) 0.0002(10)
O10 0.0423(10) 0.0159(7) 0.0133(7) -0.0016(6) -0.0036(7) 0.0068(7)
O11 0.0443(10) 0.0147(8) 0.0153(8) 0.0017(6) -0.0027(7) 0.0003(7)
C12 0.0466(14) 0.0111(10) 0.0176(11) -0.0030(9) 0.0039(10) -0.0026(10)
O13 0.0382(9) 0.0142(7) 0.0153(8) 0.0015(6) -0.0002(7) -0.0024(7)
O14 0.0508(11) 0.0138(8) 0.0204(8) -0.0038(7) 0.0132(8) -0.0068(7)
N15 0.0265(10) 0.0122(9) 0.0146(9) -0.0015(8) 0.0009(7) 0.0016(8)
C16 0.0271(11) 0.0166(11) 0.0213(11) 0.0036(9) -0.0024(9) -0.0025(9)
C17 0.0265(12) 0.0239(12) 0.0354(13) -0.0021(11) -0.0010(11) -0.0032(9)
C18 0.0259(14) 0.0331(15) 0.066(2) -0.0086(14) -0.0052(13) 0.0028(11)
C19 0.0387(16) 0.0445(18) 0.076(2) -0.0065(19) -0.0279(17) 0.0037(14)
C20 0.060(2) 0.0482(19) 0.0502(18) -0.0107(16) -0.0334(16) -0.0025(16)
C21 0.0466(16) 0.0286(13) 0.0277(13) -0.0060(12) -0.0100(12) -0.0005(12)
N22 0.0272(10) 0.0127(9) 0.0126(8) 0.0015(7) -0.0016(7) 0.0001(8)
C23 0.0296(12) 0.0153(10) 0.0153(10) 0.0041(9) 0.0019(8) 0.0058(9)
C24 0.0410(15) 0.0282(13) 0.0242(12) -0.0056(11) 0.0011(11) 0.0090(11)
C25 0.0425(16) 0.0497(17) 0.0326(15) -0.0052(14) 0.0099(13) 0.0175(14)
C26 0.0304(14) 0.0502(18) 0.0432(16) 0.0094(15) 0.0078(12) 0.0133(13)
C27 0.0312(13) 0.0366(15) 0.0383(14) 0.0042(13) -0.0029(11) 0.0012(11)
C28 0.0301(12) 0.0216(12) 0.0238(11) -0.0003(10) -0.0007(9) 0.0034(10)
N29 0.0360(15) 0.076(2) 0.0542(18) -0.0255(17) 0.0023(13) -0.0105(15)
C30 0.0304(12) 0.0278(13) 0.0271(12) 0.0017(11) 0.0005(10) -0.0002(10)
C31 0.0316(13) 0.0393(15) 0.0296(13) -0.0045(12) 0.0043(11) 0.0022(11)
C32 0.0264(13) 0.0515(18) 0.0469(16) -0.0070(15) 0.0063(12) -0.0061(13)
C33 0.0423(16) 0.0419(17) 0.0417(16) -0.0138(14) -0.0004(13) -0.0073(13)
C34 0.0474(17) 0.0291(14) 0.0334(14) -0.0069(12) 0.0088(13) 0.0038(12)
C35 0.0299(13) 0.0311(14) 0.0376(14) 0.0023(12) 0.0079(11) 0.0034(11)
C1A 0.031(3) 0.0113(15) 0.0123(14) -0.0010(12) 0.0012(14) 0.0009(13)
C2A 0.0310(19) 0.0102(17) 0.019(3) 0.0032(18) -0.0004(17) 0.0018(14)
C3A 0.035(2) 0.0197(19) 0.022(2) 0.002(2) -0.0050(19) -0.0012(15)
C7A 0.034(3) 0.041(3) 0.027(3) 0.007(3) 0.007(2) 0.014(3)
C8A 0.034(3) 0.0127(16) 0.0173(16) -0.0027(12) -0.0032(15) 0.0025(15)
C1B 0.020(5) 0.009(3) 0.015(3) 0.001(3) 0.001(3) -0.002(3)
C2B 0.026(4) 0.021(4) 0.009(5) -0.004(4) 0.007(3) 0.002(3)
C3B 0.049(6) 0.018(5) 0.018(6) 0.004(5) -0.005(5) -0.010(4)
C7B 0.030(6) 0.027(5) 0.038(7) -0.002(6) 0.018(5) 0.005(4)
C8B 0.021(5) 0.016(4) 0.019(4) -0.006(3) 0.006(3) -0.004(3)

loop_
_atom_type_symbol
_atom_type_description
_atom_type_scat_dispersion_real
_atom_type_scat_dispersion_imag
_atom_type_scat_source
C C 0.0033 0.0016 'International Tables Vol C Tables 4.2.6.8 and 6.1.1.4'
H H 0.0000 0.0000 'International Tables Vol C Tables 4.2.6.8 and 6.1.1.4'
N N 0.0061 0.0033 'International Tables Vol C Tables 4.2.6.8 and 6.1.1.4'
O O 0.0106 0.0060 'International Tables Vol C Tables 4.2.6.8 and 6.1.1.4'

loop_
_geom_angle_atom_site_label_1
_geom_angle_atom_site_label_2
_geom_angle_atom_site_label_3
_geom_angle
_geom_angle_site_symmetry_1
_geom_angle_site_symmetry_3
_geom_angle_publ_flag
C3Aa C4 C5 125.7(4) . . ?
C5 C4 C3B 104.5(5) . . ?
C3Aa C4 H4 117.2 . . ?
C5 C4 H4 117.2 . . ?
C6 C5 C4 120.0(3) . . ?
C6 C5 H5 120.0 . . ?
C4 C5 H5 120.0 . . ?
C7Bb C6 C5 136.5(7) . . ?
C5 C6 C7A 114.9(4) . . ?
C5 C6 H6 122.5 . . ?
C7Aa C6 H6 122.5 . . ?
O11 C9 O10 123.8(2) . . ?
O11 C9 C8A 120.3(2) . . ?
O10 C9 C8A 115.0(2) . . ?
O11 C9 C1B 112.3(3) . . ?
O10 C9 C1B 120.0(3) . . ?
O13 C12 O14 123.9(2) . . ?
O13 C12 C1A 116.2(2) . . ?
O14 C12 C1A 118.9(2) . . ?
O13 C12 C8B 118.2(3) . . ?
O14 C12 C8B 113.4(3) . . ?
C16 N15 H15A 111.8(19) . . ?
C16 N15 H15B 112.8(17) . . ?
H15A N15 H15B 107(2) . . ?
C16 N15 H15C 112.1(19) . . ?
H15A N15 H15C 103(3) . . ?
H15B N15 H15C 109(3) . . ?
C21 C16 C17 121.2(2) . . ?
C21 C16 N15 119.8(2) . . ?
C17 C16 N15 118.9(2) . . ?
C18 C17 C16 118.9(3) . . ?
C18 C17 H17 120.6 . . ?
C16 C17 H17 120.6 . . ?
C19 C18 C17 120.5(3) . . ?
C19 C18 H18 119.7 . . ?
C17 C18 H18 119.7 . . ?
C18 C19 C20 120.5(3) . . ?
C18 C19 H19 119.7 . . ?
C20 C19 H19 119.7 . . ?
C19 C20 C21 120.1(3) . . ?
C19 C20 H20 119.9 . . ?
C21 C20 H20 119.9 . . ?
C16 C21 C20 118.7(3) . . ?
C16 C21 H21 120.6 . . ?
C20 C21 H21 120.6 . . ?
C23 N22 H22C 108.7(18) . . ?
C23 N22 H22A 106.1(17) . . ?
H22C N22 H22A 111(2) . . ?
C23 N22 H22B 114.9(18) . . ?
H22C N22 H22B 107(3) . . ?
H22A N22 H22B 109(2) . . ?
C28 C23 C24 121.3(2) . . ?
C28 C23 N22 118.9(2) . . ?
C24 C23 N22 119.8(2) . . ?
C23 C24 C25 118.6(3) . . ?
C23 C24 H24 120.7 . . ?
C25 C24 H24 120.7 . . ?
C26 C25 C24 120.6(3) . . ?
C26 C25 H25 119.7 . . ?
C24 C25 H25 119.7 . . ?
C25 C26 C27 120.2(3) . . ?
C25 C26 H26 119.9 . . ?
C27 C26 H26 119.9 . . ?
C28 C27 C26 120.1(3) . . ?
C28 C27 H27 119.9 . . ?
C26 C27 H27 119.9 . . ?
C27 C28 C23 119.3(2) . . ?
C27 C28 H28 120.4 . . ?
C23 C28 H28 120.4 . . ?
C30 N29 H29A 114(2) . . ?
C30 N29 H29B 117(3) . . ?
H29A N29 H29B 121(4) . . ?
N29 C30 C31 121.2(3) . . ?
N29 C30 C35 120.7(3) . . ?
C31 C30 C35 118.0(2) . . ?
C32 C31 C30 120.7(2) . . ?
C32 C31 H31 119.6 . . ?
C30 C31 H31 119.6 . . ?
C31 C32 C33 121.1(3) . . ?
C31 C32 H32 119.4 . . ?
C33 C32 H32 119.4 . . ?
C34 C33 C32 118.4(3) . . ?
C34 C33 H33 120.8 . . ?
C32 C33 H33 120.8 . . ?
C35 C34 C33 121.0(3) . . ?
C35 C34 H34 119.5 . . ?
C33 C34 H34 119.5 . . ?
C34 C35 C30 120.7(2) . . ?
C34 C35 H35 119.7 . . ?
C30 C35 H35 119.7 . . ?
C2Aa C1Aa C8A 112.4(4) . . ?
C2Aa C1Aa C12 112.4(3) . . ?
C8Aa C1Aa C12 107.1(3) . . ?
C2Aa C1Aa H1A 108.2 . . ?
C8Aa C1Aa H1A 108.2 . . ?
C12 C1Aa H1A 108.2 . . ?
C7Aa C2Aa C3A 118.4(4) . . ?
C7Aa C2Aa C1A 121.9(4) . . ?
C3Aa C2Aa C1A 119.7(4) . . ?
C4 C3Aa C2A 117.6(4) . . ?
C4 C3Aa H3A 121.2 . . ?
C2Aa C3Aa H3A 121.2 . . ?
C2Aa C7Aa C6 123.2(4) . . ?
C2Aa C7Aa H7A 118.4 . . ?
C6 C7Aa H7A 118.4 . . ?
C1Aa C8Aa C9 112.0(3) . . ?
C1Aa C8Aa H8B 109.2 . . ?
C9 C8Aa H8B 109.2 . . ?
C1Aa C8Aa H8A 109.2 . . ?
C9 C8Aa H8A 109.2 . . ?
H8Ba C8Aa H8A 107.9 . . ?
C2Bb C1Bb C8B 115.0(8) . . ?
C2Bb C1Bb C9 116.3(6) . . ?
C8Bb C1Bb C9 102.6(6) . . ?
C2Bb C1Bb H1B 107.5 . . ?
C8Bb C1Bb H1B 107.5 . . ?
C9 C1Bb H1B 107.5 . . ?
C7Bb C2Bb C3B 117.5(9) . . ?
C7Bb C2Bb C1B 121.3(9) . . ?
C3Bb C2Bb C1B 121.2(9) . . ?
C2Bb C3Bb C4 128.1(8) . . ?
C2Bb C3Bb H3B 116.0 . . ?
C4 C3Bb H3B 116.0 . . ?
C6 C7Bb C2B 112.2(11) . . ?
C6 C7Bb H7B 123.9 . . ?
C2Bb C7Bb H7B 123.9 . . ?
C1Bb C8Bb C12 106.3(6) . . ?
C1Bb C8Bb H8D 110.5 . . ?
C12 C8Bb H8D 110.5 . . ?
C1Bb C8Bb H8C 110.5 . . ?
C12 C8Bb H8C 110.5 . . ?
H8Db C8Bb H8C 108.7 . . ?

loop_
_geom_bond_atom_site_label_1
_geom_bond_atom_site_label_2
_geom_bond_distance
_geom_bond_site_symmetry_2
_geom_bond_publ_flag
C4 C3A 1.328(5) . ?
C4 C5 1.376(4) . ?
C4 C3B 1.605(13) . ?
C4 H4 0.9500 . ?
C5 C6 1.367(5) . ?
C5 H5 0.9500 . ?
C6 C7B 1.279(13) . ?
C6 C7A 1.452(7) . ?
C6 H6 0.9500 . ?
C9 O11 1.235(3) . ?
C9 O10 1.269(3) . ?
C9 C8A 1.532(4) . ?
C9 C1B 1.600(7) . ?
C12 O13 1.232(3) . ?
C12 O14 1.268(3) . ?
C12 C1A 1.559(4) . ?
C12 C8B 1.592(8) . ?
N15 C16 1.455(3) . ?
N15 H15A 0.94(3) . ?
N15 H15B 0.93(3) . ?
N15 H15C 0.94(3) . ?
C16 C21 1.385(3) . ?
C16 C17 1.388(3) . ?
C17 C18 1.379(4) . ?
C17 H17 0.9500 . ?
C18 C19 1.373(4) . ?
C18 H18 0.9500 . ?
C19 C20 1.378(5) . ?
C19 H19 0.9500 . ?
C20 C21 1.391(4) . ?
C20 H20 0.9500 . ?
C21 H21 0.9500 . ?
N22 C23 1.453(3) . ?
N22 H22C 0.95(3) . ?
N22 H22A 0.91(3) . ?
N22 H22B 0.95(3) . ?
C23 C28 1.384(3) . ?
C23 C24 1.384(3) . ?
C24 C25 1.393(4) . ?
C24 H24 0.9500 . ?
C25 C26 1.373(4) . ?
C25 H25 0.9500 . ?
C26 C27 1.387(4) . ?
C26 H26 0.9500 . ?
C27 C28 1.381(4) . ?
C27 H27 0.9500 . ?
C28 H28 0.9500 . ?
N29 C30 1.381(4) . ?
N29 H29A 0.87(3) . ?
N29 H29B 0.84(4) . ?
C30 C31 1.390(4) . ?
C30 C35 1.392(4) . ?
C31 C32 1.372(4) . ?
C31 H31 0.9500 . ?
C32 C33 1.381(4) . ?
C32 H32 0.9500 . ?
C33 C34 1.380(4) . ?
C33 H33 0.9500 . ?
C34 C35 1.375(4) . ?
C34 H34 0.9500 . ?
C35 H35 0.9500 . ?
C1Aa C2A 1.522(6) . ?
C1Aa C8A 1.527(5) . ?
C1Aa H1A 1.0000 . ?
C2Aa C7A 1.377(7) . ?
C2Aa C3A 1.400(5) . ?
C3Aa H3A 0.9500 . ?
C7Aa H7A 0.9500 . ?
C8Aa H8B 0.9900 . ?
C8Aa H8A 0.9900 . ?
C1Bb C2B 1.487(14) . ?
C1Bb C8B 1.546(12) . ?
C1Bb H1B 1.0000 . ?
C2Bb C7B 1.375(12) . ?
C2Bb C3B 1.385(13) . ?
C3Bb H3B 0.9500 . ?
C7Bb H7B 0.9500 . ?
C8Bb H8D 0.9900 . ?
C8Bb H8C 0.9900 . ?
